data_7705036
loop_
_publ_author_name
'Yu, Chengfeng'
'Wang, Xiaoling'
'Wu, Ting'
'Gu, Xiangwei'
'Huang, Wei'
'Kirillov, Alexander M.'
'Wu, Dayu'

_publ_section_title
;
 Color tuning of intrinsic white-light emission in anthracene-linker
 coordination networks.
;
_journal_issue 34
_journal_name_full 'Dalton transactions (Cambridge, England : 2003)'
_journal_page_first 12082
_journal_page_last 12087
_journal_paper_doi 10.1039/d0dt02033h
_journal_volume 49
_journal_year 2020
_chemical_formula_moiety 'C24 H20 N4 O4 Zn'
_chemical_formula_sum 'C24 H20 N4 O4 Zn'
_chemical_formula_weight 493.846
_space_group_crystal_system monoclinic
_space_group_IT_number 15
_space_group_name_Hall '-C 2yc'
_space_group_name_H-M_alt 'C 1 2/c 1'
_symmetry_Int_Tables_number 15
_atom_sites_solution_primary dual
_audit_creation_date 2020-06-23
_audit_creation_method
;
Olex2 1.3-dev
(compiled 2020.05.13 svn.r35546bd3 for OlexSys, GUI svn.r5830)
;
_audit_update_record
;
2020-07-10 deposited with the CCDC.	2020-08-04 downloaded from the CCDC.
;
_cell_angle_alpha 90
_cell_angle_beta 97.638(4)
_cell_angle_gamma 90
_cell_formula_units_Z 4
_cell_length_a 24.581(2)
_cell_length_b 5.2005(5)
_cell_length_c 16.5073(17)
_cell_measurement_reflns_used 2498
_cell_measurement_temperature 173(2)
_cell_measurement_theta_max 25.30
_cell_measurement_theta_min 2.81
_cell_volume 2091.5(3)
_computing_molecular_graphics 'Olex2 1.3-dev (Dolomanov et al., 2009)'
_computing_publication_material 'Olex2 1.3-dev (Dolomanov et al., 2009)'
_computing_structure_refinement 'olex2.refine 1.3-dev (Bourhis et al., 2015)'
_computing_structure_solution 'SHELXT 2018/2 (Sheldrick, 2018)'
_diffrn_ambient_temperature 173.15
_diffrn_measured_fraction_theta_full 0.9963
_diffrn_measured_fraction_theta_max 0.9943
_diffrn_measurement_device_type 'PHOTON 100 CMOS detector'
_diffrn_measurement_method 'omega scan'
_diffrn_radiation_type 'Mo K\a'
_diffrn_radiation_wavelength 0.71073
_diffrn_reflns_av_R_equivalents 0.0578
_diffrn_reflns_av_unetI/netI 0.0419
_diffrn_reflns_Laue_measured_fraction_full 0.9963
_diffrn_reflns_Laue_measured_fraction_max 0.9943
_diffrn_reflns_limit_h_max 29
_diffrn_reflns_limit_h_min -25
_diffrn_reflns_limit_k_max 6
_diffrn_reflns_limit_k_min -6
_diffrn_reflns_limit_l_max 19
_diffrn_reflns_limit_l_min -19
_diffrn_reflns_number 9256
_diffrn_reflns_point_group_measured_fraction_full 0.9963
_diffrn_reflns_point_group_measured_fraction_max 0.9943
_diffrn_reflns_theta_full 25.2417
_diffrn_reflns_theta_max 25.37
_diffrn_reflns_theta_min 3.34
_exptl_absorpt_coefficient_mu 1.216
_exptl_absorpt_correction_T_max 0.7452
_exptl_absorpt_correction_T_min 0.6208
_exptl_absorpt_correction_type multi-scan
_exptl_absorpt_process_details 'SADABS (Bruker, 2014)'
_exptl_crystal_colour yellow
_exptl_crystal_colour_primary yellow
_exptl_crystal_density_diffrn 1.568
_exptl_crystal_description needle
_exptl_crystal_F_000 1017.776
_exptl_crystal_size_max 0.33
_exptl_crystal_size_mid 0.27
_exptl_crystal_size_min 0.05
_refine_diff_density_max 0.4958
_refine_diff_density_min -0.6414
_refine_diff_density_rms 0.0930
_refine_ls_d_res_high 0.8294
_refine_ls_d_res_low 6.0908
_refine_ls_goodness_of_fit_ref 1.0699
_refine_ls_hydrogen_treatment constr
_refine_ls_matrix_type full
_refine_ls_number_constraints 19
_refine_ls_number_parameters 150
_refine_ls_number_reflns 1914
_refine_ls_number_restraints 0
_refine_ls_restrained_S_all 1.0699
_refine_ls_R_factor_all 0.0622
_refine_ls_R_factor_gt 0.0377
_refine_ls_shift/su_max 0.0010
_refine_ls_shift/su_mean 0.0000
_refine_ls_structure_factor_coef Fsqd
_refine_ls_weighting_details 'w=1/[\s^2^(Fo^2^)+(0.0456P)^2^+2.3958P] where P=(Fo^2^+2Fc^2^)/3'
_refine_ls_weighting_scheme calc
_refine_ls_wR_factor_gt 0.0897
_refine_ls_wR_factor_ref 0.1059
_reflns_Friedel_coverage 0.0
_reflns_limit_h_max 29
_reflns_limit_h_min -29
_reflns_limit_k_max 6
_reflns_limit_k_min 0
_reflns_limit_l_max 19
_reflns_limit_l_min 0
_reflns_number_gt 1432
_reflns_number_total 1914
_reflns_threshold_expression I>=2u(I)
_cod_data_source_file d0dt02033h2.cif
_cod_data_source_block 2
_cod_depositor_comments 'Adding full bibliography for 7705035--7705036.cif.'
_cod_original_cell_volume 2091.5(4)
_cod_database_code 7705036
_olex2_refinement_description
;
1. Fixed Uiso
 At 1.2 times of:
  All C(H) groups, All C(H,H) groups
2.a Secondary CH2 refined with riding coordinates:
 C008(H00a,H00b)
2.b Aromatic/amide H refined with riding coordinates:
 C009(H009), C00B(H00c), C00C(H00d), C00D(H00e), C00E(H00f), C00F(H00g),
 C00G(H00h), C00H(H00i)
;
_olex2_submission_special_instructions 'No special instructions were received'

loop_
_space_group_symop_id
_space_group_symop_operation_xyz
1 x,y,z
2 -x,y,-z+1/2
3 -x,-y,-z
4 x,-y,z-1/2
5 x+1/2,y+1/2,z
6 -x+1/2,y+1/2,-z+1/2
7 -x+1/2,-y+1/2,-z
8 x+1/2,-y+1/2,z-1/2

loop_
_atom_site_label
_atom_site_type_symbol
_atom_site_fract_x
_atom_site_fract_y
_atom_site_fract_z
_atom_site_U_iso_or_equiv
_atom_site_adp_type
_atom_site_occupancy
_atom_site_site_symmetry_order
_atom_site_refinement_flags_posn
_atom_site_refinement_flags_adp
_atom_site_refinement_flags_occupancy
Zn01 Zn 0.5 0.17190(11) 0.25 0.0455(2) Uani 1.000000 2 S T P
N002 N 0.61380(9) 0.6737(5) 0.37137(15) 0.0355(6) Uani 1.000000 1 . . .
N003 N 0.56354(10) 0.3925(5) 0.29582(17) 0.0428(7) Uani 1.000000 1 . . .
O004 O 0.51714(12) -0.0623(6) 0.16573(19) 0.0736(8) Uani 1.000000 1 . . .
C005 C 0.69392(12) 0.7977(6) 0.47056(18) 0.0332(7) Uani 1.000000 1 . . .
C006 C 0.73509(12) 0.9454(6) 0.44134(17) 0.0337(7) Uani 1.000000 1 . . .
C007 C 0.70811(12) 0.6019(6) 0.52844(18) 0.0344(7) Uani 1.000000 1 . . .
C008 C 0.63382(12) 0.8455(6) 0.43945(19) 0.0393(7) Uani 1.000000 1 . . .
C009 C 0.83246(14) 1.0561(6) 0.44144(19) 0.0415(8) Uani 1.000000 1 . . .
O00A O 0.54426(16) 0.2285(8) 0.0808(2) 0.0914(11) Uani 1.000000 1 . . .
C00B C 0.57034(12) 0.5168(6) 0.3667(2) 0.0410(8) Uani 1.000000 1 . . .
C00C C 0.60439(13) 0.4765(7) 0.2535(2) 0.0471(8) Uani 1.000000 1 . . .
C00D C 0.63577(13) 0.6496(7) 0.29927(19) 0.0439(8) Uani 1.000000 1 . . .
C00E C 0.72317(14) 1.1456(6) 0.38185(19) 0.0414(8) Uani 1.000000 1 . . .
C00F C 0.81842(15) 1.2462(7) 0.3862(2) 0.0464(9) Uani 1.000000 1 . . .
C00G C 0.76317(15) 1.2889(7) 0.3557(2) 0.0476(9) Uani 1.000000 1 . . .
C00H C 0.53510(16) 0.0100(11) 0.1008(3) 0.0684(12) Uani 1.000000 1 . . .
H00a H 0.62902(12) 1.0263(6) 0.42112(19) 0.0471(9) Uiso 1.000000 1 R . .
H00b H 0.61168(12) 0.8189(6) 0.48465(19) 0.0471(9) Uiso 1.000000 1 R . .
H009 H 0.87015(14) 1.0272(6) 0.46055(19) 0.0499(9) Uiso 1.000000 1 R . .
H00c H 0.54748(12) 0.4970(6) 0.4084(2) 0.0491(9) Uiso 1.000000 1 R . .
H00d H 0.60980(13) 0.4216(7) 0.2003(2) 0.0565(10) Uiso 1.000000 1 R . .
H00e H 0.66690(13) 0.7375(7) 0.28461(19) 0.0527(10) Uiso 1.000000 1 R . .
H00f H 0.68604(14) 1.1783(6) 0.36023(19) 0.0497(9) Uiso 1.000000 1 R . .
H00g H 0.84615(15) 1.3507(7) 0.3682(2) 0.0557(10) Uiso 1.000000 1 R . .
H00h H 0.75380(15) 1.4200(7) 0.3163(2) 0.0572(10) Uiso 1.000000 1 R . .
H00i H 0.54214(16) -0.1217(11) 0.0637(3) 0.0820(15) Uiso 1.000000 1 R . .

loop_
_atom_site_aniso_label
_atom_site_aniso_U_11
_atom_site_aniso_U_22
_atom_site_aniso_U_33
_atom_site_aniso_U_12
_atom_site_aniso_U_13
_atom_site_aniso_U_23
Zn01 0.0348(3) 0.0474(4) 0.0509(4) -0.000000 -0.0062(2) 0.000000
N002 0.0286(13) 0.0449(15) 0.0313(14) 0.0014(12) -0.0028(11) -0.0006(12)
N003 0.0331(14) 0.0507(17) 0.0416(16) -0.0028(13) -0.0059(12) 0.0004(13)
O004 0.081(2) 0.0659(19) 0.076(2) 0.0016(16) 0.0169(17) -0.0140(16)
C005 0.0339(15) 0.0361(16) 0.0277(15) 0.0046(14) -0.0027(13) -0.0085(13)
C006 0.0388(16) 0.0331(16) 0.0275(15) 0.0026(14) -0.0017(13) -0.0084(13)
C007 0.0377(16) 0.0374(17) 0.0268(15) 0.0007(14) 0.0000(13) -0.0095(13)
C008 0.0361(16) 0.0424(18) 0.0378(17) 0.0053(15) -0.0005(13) -0.0072(15)
C009 0.0413(18) 0.0479(19) 0.0347(18) -0.0004(16) 0.0022(14) -0.0073(16)
O00A 0.100(3) 0.106(3) 0.072(2) -0.031(2) 0.0268(19) -0.022(2)
C00B 0.0299(16) 0.050(2) 0.0423(19) 0.0025(15) 0.0008(14) 0.0033(16)
C00C 0.0423(19) 0.062(2) 0.0347(18) -0.0049(18) -0.0027(15) -0.0034(17)
C00D 0.0383(17) 0.060(2) 0.0328(18) -0.0066(17) 0.0021(14) -0.0009(16)
C00E 0.0466(19) 0.0408(18) 0.0348(17) 0.0050(16) -0.0019(14) -0.0014(15)
C00F 0.053(2) 0.048(2) 0.040(2) -0.0073(16) 0.0143(17) -0.0031(15)
C00G 0.063(2) 0.043(2) 0.0367(19) 0.0054(18) 0.0037(17) 0.0036(15)
C00H 0.047(2) 0.091(4) 0.067(3) 0.001(2) 0.007(2) -0.031(3)

loop_
_atom_type_symbol
_atom_type_scat_dispersion_real
_atom_type_scat_dispersion_imag
_atom_type_scat_Cromer_Mann_a1
_atom_type_scat_Cromer_Mann_a2
_atom_type_scat_Cromer_Mann_a3
_atom_type_scat_Cromer_Mann_a4
_atom_type_scat_Cromer_Mann_b1
_atom_type_scat_Cromer_Mann_b2
_atom_type_scat_Cromer_Mann_b3
_atom_type_scat_Cromer_Mann_b4
_atom_type_scat_Cromer_Mann_c
_atom_type_scat_source
_atom_type_scat_dispersion_source
H 0.00000 0.00000 0.49300 0.32291 0.14019 0.04081 10.51090 26.12570 3.14236 57.79970 0.0030380000826 'International Tables Volume C Table 6.1.1.4 (pp. 500-502)' 'Henke, Gullikson and Davis, At. Data and Nucl. Data Tables, 1993, 54, 2'
C 0.00347 0.00161 2.31000 1.02000 1.58860 0.86500 20.84390 10.20750 0.56870 51.65120 0.215599998832 'International Tables Volume C Table 6.1.1.4 (pp. 500-502)' 'Henke, Gullikson and Davis, At. Data and Nucl. Data Tables, 1993, 54, 2'
Zn 0.31207 1.46666 14.07430 7.03180 5.16520 2.41000 3.26550 0.23330 10.31630 58.70970 1.30410003662 'International Tables Volume C Table 6.1.1.4 (pp. 500-502)' 'Henke, Gullikson and Davis, At. Data and Nucl. Data Tables, 1993, 54, 2'
O 0.01158 0.00611 3.04850 2.28680 1.54630 0.86700 13.27710 5.70110 0.32390 32.90890 0.250800013542 'International Tables Volume C Table 6.1.1.4 (pp. 500-502)' 'Henke, Gullikson and Davis, At. Data and Nucl. Data Tables, 1993, 54, 2'
N 0.00653 0.00323 12.21260 3.13220 2.01250 1.16630 0.00570 9.89330 28.99750 0.58260 -11.5290002823 'International Tables Volume C Table 6.1.1.4 (pp. 500-502)' 'Henke, Gullikson and Davis, At. Data and Nucl. Data Tables, 1993, 54, 2'

loop_
_geom_angle_atom_site_label_1
_geom_angle_atom_site_label_2
_geom_angle_atom_site_label_3
_geom_angle
_geom_angle_site_symmetry_1
_geom_angle_site_symmetry_3
_geom_angle_publ_flag
N003 Zn01 N003 110.13(16) . 2_655 y
O004 Zn01 N003 113.46(12) . . y
O004 Zn01 N003 108.78(12) 2_655 . y
O004 Zn01 N003 108.78(12) . 2_655 y
O004 Zn01 N003 113.46(12) 2_655 2_655 y
O004 Zn01 O004 102.08(19) 2_655 . y
C00B N002 C008 126.8(3) . . ?
C00D N002 C008 125.9(3) . . ?
C00D N002 C00B 107.3(3) . . ?
C00B N003 Zn01 127.7(2) . 2_655 ?
C00C N003 Zn01 125.3(2) . 2_655 ?
C00C N003 C00B 106.2(3) . . ?
C00H O004 Zn01 123.6(3) . . ?
C007 C005 C006 120.2(3) . . ?
C008 C005 C006 120.5(3) . . ?
C008 C005 C007 119.3(3) . . ?
C007 C006 C005 119.8(3) 7_666 . ?
C00E C006 C005 122.7(3) . . ?
C00E C006 C007 117.5(3) . 7_666 ?
C006 C007 C005 120.0(3) 7_666 . ?
C009 C007 C005 122.0(3) 7_666 . ?
C009 C007 C006 118.0(3) 7_666 7_666 ?
C005 C008 N002 111.8(2) . . ?
C00F C009 C007 121.6(3) . 7_666 ?
N003 C00B N002 110.7(3) . . ?
C00D C00C N003 109.3(3) . . ?
C00C C00D N002 106.5(3) . . ?
C00G C00E C006 121.9(3) . . ?
C00G C00F C009 120.3(3) . . ?
C00F C00G C00E 120.7(3) . . ?
O00A C00H O004 127.2(4) . . ?

loop_
_geom_bond_atom_site_label_1
_geom_bond_atom_site_label_2
_geom_bond_distance
_geom_bond_site_symmetry_2
_geom_bond_publ_flag
Zn01 N003 2.004(3) . y
Zn01 N003 2.004(3) 2_655 y
Zn01 O004 1.937(3) 2_655 y
Zn01 O004 1.937(3) . y
N002 C008 1.468(4) . ?
N002 C00B 1.338(4) . ?
N002 C00D 1.376(4) . ?
N003 C00B 1.327(4) . ?
N003 C00C 1.369(4) . ?
O004 C00H 1.270(5) . ?
C005 C006 1.406(4) . ?
C005 C007 1.408(4) . ?
C005 C008 1.519(4) . ?
C006 C007 1.440(4) 7_666 ?
C006 C00E 1.435(4) . ?
C007 C009 1.431(4) 7_666 ?
C009 C00F 1.358(5) . ?
O00A C00H 1.212(6) . ?
C00C C00D 1.349(5) . ?
C00E C00G 1.349(5) . ?
C00F C00G 1.402(5) . ?
